data_1556185
loop_
_publ_author_name
'Woodall, Erica L.'
'Simanis, Justin A.'
'Hamaker, Christopher G.'
'Goodell, John R.'
'Mitchell, T. Andrew'

_publ_section_title
;
 Unique reactivity of anti- and syn-acetoxypyranones en route to
 oxidopyrylium intermediates leading to a cascade process.
;
_journal_issue 13
_journal_name_full 'Organic letters'
_journal_page_first 3270
_journal_page_last 3273
_journal_paper_doi 10.1021/ol4012986
_journal_volume 15
_journal_year 2013
_chemical_compound_source 'synthesis as described'
_chemical_formula_moiety 'C17 H17 Br1 O4'
_chemical_formula_sum 'C17 H17 Br O4'
_chemical_formula_weight 365.22
_space_group_IT_number 2
_space_group_name_Hall '-P 1'
_space_group_name_H-M_alt 'P -1'
_symmetry_cell_setting triclinic
_symmetry_Int_Tables_number 2
_symmetry_space_group_name_Hall '-P 1'
_symmetry_space_group_name_H-M 'P -1'
_atom_sites_solution_hydrogens geom
_atom_sites_solution_primary direct
_atom_sites_solution_secondary difmap
_audit_creation_date 2013-03-12T15:59:49-00:00
_audit_creation_method 'WinGX routine CIF_UPDATE'
_cell_angle_alpha 78.9278(17)
_cell_angle_beta 79.0335(19)
_cell_angle_gamma 82.9068(19)
_cell_formula_units_Z 2
_cell_length_a 6.1044(2)
_cell_length_b 9.3857(3)
_cell_length_c 14.7205(5)
_cell_measurement_reflns_used 9920
_cell_measurement_temperature 100(2)
_cell_measurement_theta_max 26.0682
_cell_measurement_theta_min 2.4244
_cell_measurement_wavelength 0.71073
_cell_volume 809.27(5)
_computing_cell_refinement 'Bruker SAINT'
_computing_data_collection 'Bruker APEX2'
_computing_data_reduction 'Bruker SAINT'
_computing_molecular_graphics 'Ortep-3 for Windows (Farrugia, 1997)'
_computing_publication_material 'WinGX publication routines (Farrugia, 1999)'
_computing_structure_refinement 'SHELXL-97 (Sheldrick, 1997)'
_computing_structure_solution 'SIR92 (Giacovazzo et al, 1993)'
_diffrn_ambient_temperature 100(2)
_diffrn_measured_fraction_theta_full 0.995
_diffrn_measured_fraction_theta_max 0.995
_diffrn_measurement_device_type 'Bruker APEX-II CCD'
_diffrn_measurement_method '\f and \w scans'
_diffrn_radiation_monochromator graphite
_diffrn_radiation_probe x-ray
_diffrn_radiation_type MoK\a
_diffrn_radiation_wavelength 0.71073
_diffrn_reflns_av_R_equivalents 0.028
_diffrn_reflns_av_unetI/netI 0.0177
_diffrn_reflns_limit_h_max 7
_diffrn_reflns_limit_h_min -7
_diffrn_reflns_limit_k_max 11
_diffrn_reflns_limit_k_min -11
_diffrn_reflns_limit_l_max 18
_diffrn_reflns_limit_l_min -18
_diffrn_reflns_number 20167
_diffrn_reflns_theta_full 26.08
_diffrn_reflns_theta_max 26.08
_diffrn_reflns_theta_min 2.22
_exptl_absorpt_coefficient_mu 2.554
_exptl_absorpt_correction_T_max 0.86
_exptl_absorpt_correction_T_min 0.59
_exptl_absorpt_correction_type multi-scan
_exptl_absorpt_process_details 'SADABS V2008/1 (Bruker AXS)'
_exptl_crystal_colour colorless
_exptl_crystal_density_diffrn 1.499
_exptl_crystal_density_method 'not measured'
_exptl_crystal_description 'cut block'
_exptl_crystal_F_000 372
_exptl_crystal_size_max 0.28
_exptl_crystal_size_mid 0.176
_exptl_crystal_size_min 0.061
_refine_diff_density_max 0.735
_refine_diff_density_min -0.384
_refine_diff_density_rms 0.066
_refine_ls_extinction_method none
_refine_ls_goodness_of_fit_ref 1.094
_refine_ls_hydrogen_treatment constr
_refine_ls_matrix_type full
_refine_ls_number_parameters 199
_refine_ls_number_reflns 3204
_refine_ls_number_restraints 0
_refine_ls_restrained_S_all 1.094
_refine_ls_R_factor_all 0.035
_refine_ls_R_factor_gt 0.0315
_refine_ls_shift/su_max 0.001
_refine_ls_shift/su_mean 0
_refine_ls_structure_factor_coef Fsqd
_refine_ls_weighting_details 'calc w=1/[\s^2^(Fo^2^)+(0.0280P)^2^+1.2357P] where P=(Fo^2^+2Fc^2^)/3'
_refine_ls_weighting_scheme calc
_refine_ls_wR_factor_gt 0.0767
_refine_ls_wR_factor_ref 0.0781
_reflns_number_gt 2959
_reflns_number_total 3204
_reflns_threshold_expression >2sigma(I)
_cod_data_source_file ol4012986_si_003.cif
_cod_data_source_block ch63
_cod_database_code 1556185

loop_
_symmetry_equiv_pos_as_xyz
'x, y, z'
'-x, -y, -z'

loop_
_atom_site_label
_atom_site_type_symbol
_atom_site_fract_x
_atom_site_fract_y
_atom_site_fract_z
_atom_site_U_iso_or_equiv
_atom_site_adp_type
_atom_site_occupancy
_atom_site_symmetry_multiplicity
_atom_site_calc_flag
_atom_site_refinement_flags
C1 C 0.4394(4) 0.7301(2) 0.54905(15) 0.0153(4) Uani 1 1 d .
H1 H 0.5069 0.7815 0.4858 0.018 Uiso 1 1 calc R
C2 C 0.2003(4) 0.7124(3) 0.54768(15) 0.0171(4) Uani 1 1 d .
H2 H 0.1063 0.7953 0.5257 0.021 Uiso 1 1 calc R
C3 C 0.1150(4) 0.5849(3) 0.57615(16) 0.0191(5) Uani 1 1 d .
H3 H -0.0321 0.5754 0.5671 0.023 Uiso 1 1 calc R
C4 C 0.2451(4) 0.4586(3) 0.62138(15) 0.0183(5) Uani 1 1 d .
C5 C 0.4685(4) 0.4876(2) 0.64201(15) 0.0160(4) Uani 1 1 d .
H5 H 0.5703 0.3958 0.64 0.019 Uiso 1 1 calc R
C6 C 0.4374(4) 0.5216(3) 0.74188(15) 0.0182(5) Uani 1 1 d .
H6A H 0.3295 0.6088 0.7468 0.022 Uiso 1 1 calc R
H6B H 0.3727 0.4388 0.7871 0.022 Uiso 1 1 calc R
C7 C 0.6566(4) 0.5490(3) 0.76845(15) 0.0184(5) Uani 1 1 d .
H7A H 0.728 0.6259 0.7201 0.022 Uiso 1 1 calc R
H7B H 0.7597 0.4588 0.7691 0.022 Uiso 1 1 calc R
C8 C 0.6218(4) 0.5959(3) 0.86483(16) 0.0208(5) Uani 1 1 d .
H8A H 0.5378 0.6935 0.8616 0.025 Uiso 1 1 calc R
H8B H 0.5312 0.5264 0.9118 0.025 Uiso 1 1 calc R
C9 C 0.8403(4) 0.6011(3) 0.89555(17) 0.0261(5) Uani 1 1 d .
H9 H 0.9281 0.5112 0.9089 0.031 Uiso 1 1 calc R
C10 C 0.9211(5) 0.7196(3) 0.9057(2) 0.0348(6) Uani 1 1 d .
H10A H 0.8388 0.8119 0.8931 0.042 Uiso 1 1 calc R
H10B H 1.0618 0.713 0.9256 0.042 Uiso 1 1 calc R
C14 C 0.6077(4) 0.9100(2) 0.59986(15) 0.0154(4) Uani 1 1 d .
C16 C 0.6100(4) 0.9840(2) 0.68027(15) 0.0158(4) Uani 1 1 d .
C17 C 0.4286(4) 0.9865(2) 0.75393(16) 0.0187(5) Uani 1 1 d .
H17 H 0.2972 0.9429 0.7524 0.022 Uiso 1 1 calc R
C18 C 0.4398(4) 1.0527(3) 0.82936(17) 0.0221(5) Uani 1 1 d .
H18 H 0.3163 1.0564 0.8793 0.027 Uiso 1 1 calc R
C19 C 0.6356(4) 1.1135(2) 0.83021(16) 0.0211(5) Uani 1 1 d .
C20 C 0.8145(4) 1.1154(2) 0.75725(17) 0.0213(5) Uani 1 1 d .
H20 H 0.9446 1.1604 0.7588 0.026 Uiso 1 1 calc R
C21 C 0.8017(4) 1.0504(2) 0.68140(16) 0.0188(5) Uani 1 1 d .
H21 H 0.9234 1.051 0.6304 0.023 Uiso 1 1 calc R
O11 O 0.1751(3) 0.33876(19) 0.64820(12) 0.0278(4) Uani 1 1 d .
O12 O 0.5707(2) 0.59983(16) 0.57083(10) 0.0144(3) Uani 1 1 d .
O13 O 0.4376(3) 0.82320(16) 0.61774(10) 0.0159(3) Uani 1 1 d .
O15 O 0.7430(3) 0.92315(17) 0.52815(11) 0.0184(3) Uani 1 1 d .
Br22 Br 0.65845(5) 1.19276(3) 0.936744(18) 0.03484(11) Uani 1 1 d .

loop_
_atom_site_aniso_label
_atom_site_aniso_U_11
_atom_site_aniso_U_22
_atom_site_aniso_U_33
_atom_site_aniso_U_23
_atom_site_aniso_U_13
_atom_site_aniso_U_12
C1 0.0167(11) 0.0160(10) 0.0138(10) -0.0036(8) -0.0028(8) -0.0022(8)
C2 0.0140(10) 0.0234(11) 0.0153(10) -0.0059(9) -0.0050(8) 0.0014(9)
C3 0.0132(10) 0.0296(12) 0.0177(11) -0.0105(9) -0.0020(8) -0.0050(9)
C4 0.0176(11) 0.0236(12) 0.0148(11) -0.0069(9) 0.0021(8) -0.0077(9)
C5 0.0164(11) 0.0144(10) 0.0160(11) 0.0005(8) -0.0019(8) -0.0030(8)
C6 0.0187(11) 0.0213(11) 0.0139(11) -0.0007(9) -0.0022(8) -0.0035(9)
C7 0.0187(11) 0.0222(11) 0.0142(11) -0.0016(9) -0.0039(8) -0.0015(9)
C8 0.0238(12) 0.0233(12) 0.0156(11) -0.0035(9) -0.0046(9) -0.0003(9)
C9 0.0283(13) 0.0326(14) 0.0181(12) -0.0053(10) -0.0098(10) 0.0048(11)
C10 0.0310(15) 0.0402(16) 0.0374(16) -0.0098(13) -0.0130(12) -0.0030(12)
C14 0.0151(10) 0.0126(10) 0.0186(11) -0.0002(8) -0.0066(9) -0.0001(8)
C16 0.0179(11) 0.0128(10) 0.0167(11) -0.0002(8) -0.0053(8) -0.0013(8)
C17 0.0179(11) 0.0167(11) 0.0215(12) -0.0023(9) -0.0037(9) -0.0023(9)
C18 0.0252(12) 0.0203(12) 0.0189(11) -0.0023(9) 0.0001(9) -0.0022(9)
C19 0.0372(14) 0.0125(10) 0.0162(11) -0.0021(8) -0.0094(10) -0.0051(9)
C20 0.0255(12) 0.0177(11) 0.0226(12) 0.0003(9) -0.0093(10) -0.0074(9)
C21 0.0195(11) 0.0178(11) 0.0186(11) 0.0005(9) -0.0042(9) -0.0048(9)
O11 0.0296(9) 0.0264(9) 0.0282(9) -0.0026(7) -0.0006(7) -0.0154(8)
O12 0.0121(7) 0.0162(7) 0.0144(7) -0.0010(6) -0.0018(6) -0.0035(6)
O13 0.0170(8) 0.0168(8) 0.0153(7) -0.0042(6) -0.0022(6) -0.0050(6)
O15 0.0157(8) 0.0215(8) 0.0181(8) -0.0036(6) -0.0016(6) -0.0033(6)
Br22 0.0644(2) 0.02562(15) 0.01944(14) -0.00517(10) -0.01068(12) -0.01558(12)

loop_
_atom_type_symbol
_atom_type_description
_atom_type_scat_dispersion_real
_atom_type_scat_dispersion_imag
_atom_type_scat_source
C C 0.0033 0.0016 'International Tables Vol C Tables 4.2.6.8 and 6.1.1.4'
H H 0 0 'International Tables Vol C Tables 4.2.6.8 and 6.1.1.4'
O O 0.0106 0.006 'International Tables Vol C Tables 4.2.6.8 and 6.1.1.4'
Br Br -0.2901 2.4595 'International Tables Vol C Tables 4.2.6.8 and 6.1.1.4'

loop_
_geom_angle_atom_site_label_1
_geom_angle_atom_site_label_2
_geom_angle_atom_site_label_3
_geom_angle
O12 C1 O13 110.03(16)
O12 C1 C2 114.61(18)
O13 C1 C2 106.63(17)
O12 C1 H1 108.5
O13 C1 H1 108.5
C2 C1 H1 108.5
C3 C2 C1 122.1(2)
C3 C2 H2 118.9
C1 C2 H2 118.9
C2 C3 C4 120.8(2)
C2 C3 H3 119.6
C4 C3 H3 119.6
O11 C4 C3 123.3(2)
O11 C4 C5 120.5(2)
C3 C4 C5 115.97(19)
O12 C5 C4 111.05(17)
O12 C5 C6 113.28(18)
C4 C5 C6 109.73(18)
O12 C5 H5 107.5
C4 C5 H5 107.5
C6 C5 H5 107.5
C7 C6 C5 112.74(18)
C7 C6 H6A 109
C5 C6 H6A 109
C7 C6 H6B 109
C5 C6 H6B 109
H6A C6 H6B 107.8
C6 C7 C8 112.55(19)
C6 C7 H7A 109.1
C8 C7 H7A 109.1
C6 C7 H7B 109.1
C8 C7 H7B 109.1
H7A C7 H7B 107.8
C9 C8 C7 111.58(19)
C9 C8 H8A 109.3
C7 C8 H8A 109.3
C9 C8 H8B 109.3
C7 C8 H8B 109.3
H8A C8 H8B 108
C10 C9 C8 125.5(2)
C10 C9 H9 117.2
C8 C9 H9 117.2
C9 C10 H10A 120
C9 C10 H10B 120
H10A C10 H10B 120
O15 C14 O13 124.0(2)
O15 C14 C16 124.3(2)
O13 C14 C16 111.65(18)
C17 C16 C21 120.1(2)
C17 C16 C14 121.8(2)
C21 C16 C14 118.1(2)
C18 C17 C16 120.1(2)
C18 C17 H17 119.9
C16 C17 H17 119.9
C17 C18 C19 118.6(2)
C17 C18 H18 120.7
C19 C18 H18 120.7
C20 C19 C18 122.3(2)
C20 C19 Br22 119.06(18)
C18 C19 Br22 118.62(18)
C19 C20 C21 118.9(2)
C19 C20 H20 120.5
C21 C20 H20 120.5
C20 C21 C16 119.9(2)
C20 C21 H21 120
C16 C21 H21 120
C1 O12 C5 117.33(16)
C14 O13 C1 115.85(16)

loop_
_geom_bond_atom_site_label_1
_geom_bond_atom_site_label_2
_geom_bond_distance
C1 O12 1.394(3)
C1 O13 1.456(3)
C1 C2 1.494(3)
C1 H1 1
C2 C3 1.325(3)
C2 H2 0.95
C3 C4 1.465(3)
C3 H3 0.95
C4 O11 1.220(3)
C4 C5 1.518(3)
C5 O12 1.445(3)
C5 C6 1.536(3)
C5 H5 1
C6 C7 1.527(3)
C6 H6A 0.99
C6 H6B 0.99
C7 C8 1.534(3)
C7 H7A 0.99
C7 H7B 0.99
C8 C9 1.497(3)
C8 H8A 0.99
C8 H8B 0.99
C9 C10 1.315(4)
C9 H9 0.95
C10 H10A 0.95
C10 H10B 0.95
C14 O15 1.206(3)
C14 O13 1.355(3)
C14 C16 1.486(3)
C16 C17 1.396(3)
C16 C21 1.396(3)
C17 C18 1.388(3)
C17 H17 0.95
C18 C19 1.389(3)
C18 H18 0.95
C19 C20 1.378(4)
C19 Br22 1.895(2)
C20 C21 1.390(3)
C20 H20 0.95
C21 H21 0.95

loop_
_geom_torsion_atom_site_label_1
_geom_torsion_atom_site_label_2
_geom_torsion_atom_site_label_3
_geom_torsion_atom_site_label_4
_geom_torsion
O12 C1 C2 C3 7.9(3)
O13 C1 C2 C3 -114.1(2)
C1 C2 C3 C4 7.7(3)
C2 C3 C4 O11 -179.4(2)
C2 C3 C4 C5 6.1(3)
O11 C4 C5 O12 151.7(2)
C3 C4 C5 O12 -33.6(3)
O11 C4 C5 C6 -82.2(3)
C3 C4 C5 C6 92.4(2)
O12 C5 C6 C7 -56.4(2)
C4 C5 C6 C7 178.86(18)
C5 C6 C7 C8 175.02(18)
C6 C7 C8 C9 171.7(2)
C7 C8 C9 C10 113.4(3)
O15 C14 C16 C17 168.1(2)
O13 C14 C16 C17 -13.2(3)
O15 C14 C16 C21 -12.8(3)
O13 C14 C16 C21 165.86(19)
C21 C16 C17 C18 -1.2(3)
C14 C16 C17 C18 177.9(2)
C16 C17 C18 C19 -1.0(3)
C17 C18 C19 C20 2.7(4)
C17 C18 C19 Br22 -176.04(17)
C18 C19 C20 C21 -2.0(4)
Br22 C19 C20 C21 176.68(17)
C19 C20 C21 C16 -0.3(3)
C17 C16 C21 C20 1.8(3)
C14 C16 C21 C20 -177.3(2)
O13 C1 O12 C5 81.5(2)
C2 C1 O12 C5 -38.6(2)
C4 C5 O12 C1 51.1(2)
C6 C5 O12 C1 -72.9(2)
O15 C14 O13 C1 7.1(3)
C16 C14 O13 C1 -171.62(17)
O12 C1 O13 C14 86.7(2)
C2 C1 O13 C14 -148.49(18)
